data_7221665
loop_
_publ_author_name
'Sun, Qingyan'
'Yan, Pengfei'
'Niu, Wanying'
'chu, wenyi'
'Yao, Xu'
'An, Guanghui'
'Li, Guangming'

_publ_section_title
;
 NIR luminescence of a series of benzoyltrifluoroacetone erbium complexes
;
_journal_name_full 'RSC Adv.'
_journal_paper_doi 10.1039/C5RA12954K
_journal_year 2015
_chemical_formula_moiety 'C40 H26 Er F9 N2 O6'
_chemical_formula_sum 'C40 H26 Er F9 N2 O6'
_chemical_formula_weight 968.89
_chemical_name_systematic
;
 ?
;
_space_group_IT_number 14
_symmetry_cell_setting monoclinic
_symmetry_space_group_name_Hall '-P 2ybc'
_symmetry_space_group_name_H-M 'P 1 21/c 1'
_atom_sites_solution_hydrogens geom
_atom_sites_solution_primary direct
_atom_sites_solution_secondary difmap
_audit_creation_method SHELXL-97
_audit_update_record
;
2015-04-02 deposited with the CCDC.
2015-07-27 downloaded from the CCDC.
;
_cell_angle_alpha 90.00
_cell_angle_beta 114.870(19)
_cell_angle_gamma 90.00
_cell_formula_units_Z 4
_cell_length_a 11.116(5)
_cell_length_b 22.589(5)
_cell_length_c 17.170(5)
_cell_measurement_temperature 293(2)
_cell_volume 3912(2)
_computing_cell_refinement 'Bruker FRAMBO'
_computing_data_collection 'Bruker FRAMBO'
_computing_data_reduction 'Bruker SHELXTL'
_computing_molecular_graphics 'Bruker SHELXTL'
_computing_publication_material 'Bruker SHELXTL'
_computing_structure_refinement 'SHELXL-97 (Sheldrick, 1997)'
_computing_structure_solution 'Bruker SHELXTL'
_diffrn_ambient_temperature 293(2)
_diffrn_measured_fraction_theta_full 0.997
_diffrn_measured_fraction_theta_max 0.997
_diffrn_measurement_device_type 'multiwire proportional'
_diffrn_measurement_method 'phi and omega scans'
_diffrn_radiation_monochromator graphite
_diffrn_radiation_source 'fine-focus sealed tube'
_diffrn_radiation_type MoK\a
_diffrn_radiation_wavelength 0.71069
_diffrn_reflns_av_R_equivalents 0.0288
_diffrn_reflns_av_sigmaI/netI 0.0365
_diffrn_reflns_limit_h_max 13
_diffrn_reflns_limit_h_min -13
_diffrn_reflns_limit_k_max 23
_diffrn_reflns_limit_k_min -26
_diffrn_reflns_limit_l_max 10
_diffrn_reflns_limit_l_min -20
_diffrn_reflns_number 16654
_diffrn_reflns_theta_full 25.00
_diffrn_reflns_theta_max 25.00
_diffrn_reflns_theta_min 3.30
_exptl_absorpt_coefficient_mu 2.237
_exptl_absorpt_correction_T_max 0.791
_exptl_absorpt_correction_T_min 0.640
_exptl_absorpt_correction_type multi-scan
_exptl_absorpt_process_details sadabs(Sheldrick,1996)
_exptl_crystal_colour black
_exptl_crystal_density_diffrn 1.645
_exptl_crystal_density_method 'not measured'
_exptl_crystal_description strip
_exptl_crystal_F_000 1908
_exptl_crystal_size_max 0.3
_exptl_crystal_size_mid 0.21
_exptl_crystal_size_min 0.13
_refine_diff_density_max 0.963
_refine_diff_density_min -0.650
_refine_diff_density_rms 0.083
_refine_ls_extinction_method none
_refine_ls_goodness_of_fit_ref 1.069
_refine_ls_hydrogen_treatment mixed
_refine_ls_matrix_type full
_refine_ls_number_parameters 523
_refine_ls_number_reflns 6871
_refine_ls_number_restraints 0
_refine_ls_restrained_S_all 1.069
_refine_ls_R_factor_all 0.0543
_refine_ls_R_factor_gt 0.0393
_refine_ls_shift/su_max 0.001
_refine_ls_shift/su_mean 0.000
_refine_ls_structure_factor_coef Fsqd
_refine_ls_weighting_details 'calc w=1/[\s^2^(Fo^2^)+(0.0386P)^2^+6.8308P] where P=(Fo^2^+2Fc^2^)/3'
_refine_ls_weighting_scheme calc
_refine_ls_wR_factor_gt 0.0872
_refine_ls_wR_factor_ref 0.0970
_reflns_number_gt 5535
_reflns_number_total 6871
_reflns_threshold_expression >2sigma(I)
_cod_data_source_file c5ra12954k2.cif
_cod_data_source_block 123
_cod_original_sg_symbol_H-M 'P 21/c'
_cod_database_code 7221665

loop_
_symmetry_equiv_pos_as_xyz
'x, y, z'
'-x, y+1/2, -z+1/2'
'-x, -y, -z'
'x, -y-1/2, z-1/2'

loop_
_atom_site_label
_atom_site_type_symbol
_atom_site_fract_x
_atom_site_fract_y
_atom_site_fract_z
_atom_site_U_iso_or_equiv
_atom_site_adp_type
_atom_site_occupancy
_atom_site_symmetry_multiplicity
_atom_site_calc_flag
_atom_site_refinement_flags
Er1 Er -0.47280(2) -0.096324(9) 0.302109(15) 0.04222(9) Uani 1 1 d .
F1 F -0.1750(6) 0.0426(3) 0.2431(5) 0.172(3) Uani 1 1 d .
F2 F -0.2836(6) 0.0477(4) 0.1115(5) 0.210(4) Uani 1 1 d .
F3 F -0.1882(6) -0.0289(3) 0.1698(4) 0.143(2) Uani 1 1 d .
F4 F 0.0009(5) -0.1362(4) 0.4713(4) 0.180(3) Uani 1 1 d .
F5 F 0.0020(5) -0.1469(5) 0.5850(5) 0.239(5) Uani 1 1 d .
F6 F -0.0279(5) -0.0677(3) 0.5328(6) 0.191(4) Uani 1 1 d .
F7 F -0.7373(6) -0.3053(3) 0.1787(6) 0.187(3) Uani 1 1 d .
F8 F -0.7869(7) -0.2514(5) 0.0824(4) 0.243(5) Uani 1 1 d .
F9 F -0.8294(6) -0.2310(3) 0.1818(7) 0.230(5) Uani 1 1 d .
O1 O -0.2707(3) -0.09357(15) 0.4196(2) 0.0515(9) Uani 1 1 d .
O2 O -0.4777(4) -0.16816(15) 0.3979(2) 0.0510(9) Uani 1 1 d .
O3 O -0.3512(3) -0.17079(15) 0.2781(2) 0.0517(9) Uani 1 1 d .
O4 O -0.6229(4) -0.16298(17) 0.2150(3) 0.0594(10) Uani 1 1 d .
O5 O -0.3542(4) -0.04726(16) 0.2414(2) 0.0554(9) Uani 1 1 d .
O6 O -0.6202(4) -0.03740(17) 0.1939(2) 0.0578(10) Uani 1 1 d .
N1 N -0.4545(4) 0.00219(17) 0.3745(3) 0.0453(10) Uani 1 1 d .
N2 N -0.6625(4) -0.06951(18) 0.3385(3) 0.0463(10) Uani 1 1 d .
C1 C -0.7433(8) -0.2489(4) 0.1613(7) 0.100(3) Uani 1 1 d .
C2 C -0.6108(6) -0.2178(3) 0.2041(4) 0.0632(16) Uani 1 1 d .
C3 C -0.4982(6) -0.2504(3) 0.2224(4) 0.0698(18) Uani 1 1 d .
H3 H -0.5055 -0.2910 0.2128 0.084 Uiso 1 1 calc R
C4 C -0.3707(6) -0.2237(2) 0.2556(4) 0.0527(14) Uani 1 1 d .
C5 C -0.2515(6) -0.2587(2) 0.2639(4) 0.0546(14) Uani 1 1 d .
C6 C -0.2574(7) -0.3173(3) 0.2401(5) 0.083(2) Uani 1 1 d .
H6 H -0.3373 -0.3378 0.2207 0.099 Uiso 1 1 calc R
C7 C -0.1442(9) -0.3456(3) 0.2451(6) 0.108(3) Uani 1 1 d .
H7 H -0.1488 -0.3852 0.2292 0.129 Uiso 1 1 calc R
C8 C -0.0280(9) -0.3171(4) 0.2724(7) 0.111(3) Uani 1 1 d .
H8 H 0.0463 -0.3362 0.2726 0.133 Uiso 1 1 calc R
C9 C -0.0193(8) -0.2603(4) 0.2997(7) 0.126(4) Uani 1 1 d .
H9 H 0.0622 -0.2411 0.3226 0.151 Uiso 1 1 calc R
C10 C -0.1322(7) -0.2311(3) 0.2934(6) 0.096(3) Uani 1 1 d .
H10 H -0.1263 -0.1916 0.3097 0.116 Uiso 1 1 calc R
C11 C -0.5694(8) -0.2690(3) 0.4413(5) 0.086(2) Uani 1 1 d .
H11 H -0.6267 -0.2460 0.3960 0.103 Uiso 1 1 calc R
C12 C -0.6177(9) -0.3184(4) 0.4666(6) 0.104(3) Uani 1 1 d .
H12 H -0.7072 -0.3280 0.4388 0.125 Uiso 1 1 calc R
C13 C -0.5343(11) -0.3528(3) 0.5322(6) 0.101(3) Uani 1 1 d .
H13 H -0.5665 -0.3867 0.5477 0.121 Uiso 1 1 calc R
C14 C -0.4046(10) -0.3381(3) 0.5750(5) 0.093(2) Uani 1 1 d .
H14 H -0.3485 -0.3611 0.6209 0.111 Uiso 1 1 calc R
C15 C -0.3562(8) -0.2885(3) 0.5499(4) 0.0738(18) Uani 1 1 d .
H15 H -0.2671 -0.2785 0.5791 0.089 Uiso 1 1 calc R
C16 C -0.4387(7) -0.2537(2) 0.4820(4) 0.0568(15) Uani 1 1 d .
C17 C -0.3907(6) -0.1996(2) 0.4540(4) 0.0531(14) Uani 1 1 d .
C18 C -0.2555(6) -0.1846(3) 0.4902(4) 0.0629(16) Uani 1 1 d .
H18 H -0.1957 -0.2107 0.5292 0.076 Uiso 1 1 calc R
C19 C -0.2073(5) -0.1339(3) 0.4711(4) 0.0522(14) Uani 1 1 d .
C20 C -0.0593(6) -0.1216(3) 0.5156(6) 0.077(2) Uani 1 1 d .
C21 C -0.8700(12) 0.1210(6) 0.0224(8) 0.168(6) Uani 1 1 d .
H21 H -0.8754 0.1546 -0.0103 0.201 Uiso 1 1 calc R
C22 C -0.7511(10) 0.0913(4) 0.0609(7) 0.133(4) Uani 1 1 d .
H22 H -0.6769 0.1053 0.0547 0.159 Uiso 1 1 calc R
C23 C -0.7416(7) 0.0416(3) 0.1079(4) 0.0711(18) Uani 1 1 d .
C24 C -0.8528(7) 0.0228(4) 0.1178(5) 0.091(2) Uani 1 1 d .
H24 H -0.8479 -0.0102 0.1514 0.110 Uiso 1 1 calc R
C25 C -0.6152(6) 0.0070(3) 0.1518(4) 0.0565(14) Uani 1 1 d .
C26 C -0.4986(6) 0.0234(3) 0.1456(4) 0.0726(19) Uani 1 1 d .
H26 H -0.5011 0.0554 0.1109 0.087 Uiso 1 1 calc R
C27 C -0.3808(6) -0.0054(3) 0.1881(4) 0.0590(15) Uani 1 1 d .
C28 C -0.2607(8) 0.0148(4) 0.1745(6) 0.090(2) Uani 1 1 d .
C30 C -0.3471(5) 0.0357(2) 0.3933(4) 0.0522(13) Uani 1 1 d .
H30 H -0.2786 0.0207 0.3815 0.063 Uiso 1 1 calc R
C31 C -0.3321(6) 0.0912(2) 0.4293(4) 0.0583(15) Uani 1 1 d .
H31 H -0.2562 0.1135 0.4408 0.070 Uiso 1 1 calc R
C32 C -0.4320(6) 0.1123(2) 0.4474(4) 0.0617(16) Uani 1 1 d .
H32 H -0.4256 0.1498 0.4710 0.074 Uiso 1 1 calc R
C33 C -0.5427(6) 0.0781(2) 0.4307(4) 0.0547(14) Uani 1 1 d .
H33 H -0.6097 0.0917 0.4451 0.066 Uiso 1 1 calc R
C34 C -0.5533(5) 0.0232(2) 0.3924(3) 0.0409(11) Uani 1 1 d .
C35 C -0.6692(5) -0.0159(2) 0.3709(3) 0.0418(11) Uani 1 1 d .
C36 C -0.7801(6) 0.0009(3) 0.3822(4) 0.0609(15) Uani 1 1 d .
H36 H -0.7826 0.0376 0.4060 0.073 Uiso 1 1 calc R
C37 C -0.8869(6) -0.0367(3) 0.3583(5) 0.0706(18) Uani 1 1 d .
H37 H -0.9629 -0.0254 0.3645 0.085 Uiso 1 1 calc R
C38 C -0.8799(6) -0.0909(3) 0.3254(5) 0.0700(18) Uani 1 1 d .
H38 H -0.9504 -0.1173 0.3094 0.084 Uiso 1 1 calc R
C39 C -0.7674(6) -0.1053(3) 0.3164(4) 0.0610(15) Uani 1 1 d .
H39 H -0.7634 -0.1422 0.2935 0.073 Uiso 1 1 calc R
C40 C -0.9760(11) 0.1027(5) 0.0311(8) 0.141(4) Uani 1 1 d .
H40 H -1.0548 0.1238 0.0053 0.170 Uiso 1 1 calc R
C41 C -0.9716(8) 0.0531(5) 0.0775(6) 0.117(3) Uani 1 1 d .
H41 H -1.0475 0.0398 0.0821 0.141 Uiso 1 1 calc R

loop_
_atom_site_aniso_label
_atom_site_aniso_U_11
_atom_site_aniso_U_22
_atom_site_aniso_U_33
_atom_site_aniso_U_23
_atom_site_aniso_U_13
_atom_site_aniso_U_12
Er1 0.04426(14) 0.03683(14) 0.05031(16) -0.00118(11) 0.02451(11) -0.00042(10)
F1 0.119(5) 0.189(6) 0.229(8) -0.043(6) 0.095(5) -0.079(5)
F2 0.107(4) 0.291(9) 0.269(8) 0.205(8) 0.116(5) 0.055(5)
F3 0.123(4) 0.145(5) 0.219(6) 0.035(5) 0.130(5) 0.018(4)
F4 0.073(3) 0.317(9) 0.179(6) -0.115(6) 0.081(4) -0.053(4)
F5 0.056(3) 0.403(13) 0.198(7) 0.183(9) -0.005(4) -0.019(5)
F6 0.054(3) 0.149(5) 0.297(9) -0.083(6) 0.004(4) 0.001(3)
F7 0.119(5) 0.118(5) 0.299(10) -0.057(5) 0.064(5) -0.062(4)
F8 0.168(7) 0.414(14) 0.103(5) -0.033(7) 0.014(4) -0.187(8)
F9 0.105(4) 0.200(7) 0.429(13) -0.203(8) 0.155(7) -0.090(4)
O1 0.045(2) 0.044(2) 0.060(2) 0.0013(18) 0.0167(18) 0.0017(16)
O2 0.053(2) 0.043(2) 0.060(2) 0.0091(18) 0.0269(19) 0.0039(17)
O3 0.054(2) 0.041(2) 0.068(3) -0.0112(18) 0.034(2) -0.0027(16)
O4 0.054(2) 0.059(2) 0.066(3) -0.021(2) 0.026(2) -0.0085(18)
O5 0.055(2) 0.057(2) 0.063(3) 0.010(2) 0.033(2) 0.0034(18)
O6 0.051(2) 0.068(3) 0.056(2) 0.015(2) 0.0242(19) 0.0013(19)
N1 0.046(2) 0.037(2) 0.055(3) -0.004(2) 0.024(2) -0.0006(18)
N2 0.045(2) 0.045(2) 0.054(3) 0.002(2) 0.026(2) 0.000(2)
C1 0.073(5) 0.078(5) 0.146(9) -0.062(5) 0.043(6) -0.020(4)
C2 0.061(4) 0.060(4) 0.075(4) -0.027(3) 0.036(3) -0.018(3)
C3 0.068(4) 0.049(3) 0.099(5) -0.023(3) 0.042(4) -0.011(3)
C4 0.066(4) 0.042(3) 0.063(4) -0.003(3) 0.040(3) -0.002(3)
C5 0.061(4) 0.049(3) 0.059(4) -0.008(3) 0.030(3) 0.006(3)
C6 0.080(5) 0.058(4) 0.099(6) -0.017(4) 0.027(4) 0.012(3)
C7 0.113(7) 0.067(5) 0.127(8) -0.033(5) 0.034(6) 0.032(5)
C8 0.091(6) 0.101(7) 0.151(9) -0.020(6) 0.061(6) 0.033(5)
C9 0.084(6) 0.081(6) 0.233(12) -0.036(6) 0.087(7) 0.002(4)
C10 0.078(5) 0.065(4) 0.167(8) -0.019(5) 0.073(5) 0.003(4)
C11 0.099(6) 0.060(4) 0.092(5) 0.016(4) 0.036(5) -0.017(4)
C12 0.117(7) 0.082(5) 0.110(7) 0.010(5) 0.043(6) -0.033(5)
C13 0.176(9) 0.064(5) 0.083(6) 0.001(4) 0.074(6) -0.024(6)
C14 0.158(8) 0.059(4) 0.072(5) 0.011(4) 0.059(6) 0.006(5)
C15 0.115(6) 0.056(4) 0.065(4) 0.007(3) 0.053(4) 0.007(4)
C16 0.086(4) 0.040(3) 0.057(4) 0.001(3) 0.042(3) 0.008(3)
C17 0.067(4) 0.044(3) 0.059(4) 0.002(3) 0.037(3) 0.011(3)
C18 0.057(4) 0.063(4) 0.072(4) 0.023(3) 0.031(3) 0.023(3)
C19 0.046(3) 0.060(3) 0.055(3) 0.004(3) 0.025(3) 0.016(3)
C20 0.048(4) 0.073(4) 0.114(6) 0.020(4) 0.037(4) 0.021(3)
C21 0.144(10) 0.184(11) 0.223(14) 0.138(10) 0.124(10) 0.092(9)
C22 0.110(7) 0.144(8) 0.173(10) 0.099(8) 0.088(7) 0.059(6)
C23 0.071(4) 0.078(4) 0.074(4) 0.023(4) 0.040(4) 0.017(3)
C24 0.077(5) 0.110(6) 0.093(6) 0.034(5) 0.041(4) 0.021(4)
C25 0.065(4) 0.059(3) 0.052(3) 0.012(3) 0.031(3) 0.006(3)
C26 0.072(4) 0.072(4) 0.084(5) 0.035(4) 0.043(4) 0.010(3)
C27 0.063(4) 0.059(4) 0.069(4) 0.007(3) 0.042(3) -0.001(3)
C28 0.073(5) 0.084(5) 0.125(7) 0.045(5) 0.054(5) 0.008(4)
C30 0.050(3) 0.044(3) 0.067(4) -0.002(3) 0.029(3) -0.005(2)
C31 0.057(3) 0.044(3) 0.073(4) 0.001(3) 0.027(3) -0.008(3)
C32 0.079(4) 0.038(3) 0.071(4) -0.007(3) 0.035(3) -0.003(3)
C33 0.060(4) 0.046(3) 0.065(4) 0.002(3) 0.033(3) 0.008(3)
C34 0.045(3) 0.039(3) 0.042(3) 0.004(2) 0.021(2) 0.006(2)
C35 0.044(3) 0.040(3) 0.047(3) 0.006(2) 0.025(2) 0.005(2)
C36 0.063(4) 0.053(3) 0.079(4) -0.001(3) 0.042(3) 0.005(3)
C37 0.056(4) 0.073(4) 0.101(5) 0.000(4) 0.050(4) 0.007(3)
C38 0.053(4) 0.071(4) 0.095(5) -0.004(4) 0.039(4) -0.011(3)
C39 0.056(4) 0.059(4) 0.077(4) -0.009(3) 0.037(3) -0.009(3)
C40 0.116(8) 0.167(10) 0.149(10) 0.077(8) 0.063(7) 0.083(8)
C41 0.076(5) 0.166(9) 0.117(7) 0.045(7) 0.048(5) 0.042(6)

loop_
_atom_type_symbol
_atom_type_description
_atom_type_scat_dispersion_real
_atom_type_scat_dispersion_imag
_atom_type_scat_source
C C 0.0033 0.0016 'International Tables Vol C Tables 4.2.6.8 and 6.1.1.4'
Er Er -0.2586 4.9576 'International Tables Vol C Tables 4.2.6.8 and 6.1.1.4'
F F 0.0171 0.0103 'International Tables Vol C Tables 4.2.6.8 and 6.1.1.4'
N N 0.0061 0.0033 'International Tables Vol C Tables 4.2.6.8 and 6.1.1.4'
O O 0.0106 0.0060 'International Tables Vol C Tables 4.2.6.8 and 6.1.1.4'
H H 0.0000 0.0000 'International Tables Vol C Tables 4.2.6.8 and 6.1.1.4'

loop_
_geom_angle_atom_site_label_1
_geom_angle_atom_site_label_2
_geom_angle_atom_site_label_3
_geom_angle
O4 Er1 O5 115.17(14)
O4 Er1 O3 73.87(13)
O5 Er1 O3 77.14(13)
O4 Er1 O1 140.18(13)
O5 Er1 O1 81.30(14)
O3 Er1 O1 75.33(13)
O4 Er1 O6 77.11(15)
O5 Er1 O6 72.79(13)
O3 Er1 O6 123.23(14)
O1 Er1 O6 142.04(13)
O4 Er1 O2 77.00(14)
O5 Er1 O2 148.33(13)
O3 Er1 O2 78.90(13)
O1 Er1 O2 72.80(13)
O6 Er1 O2 138.55(13)
O4 Er1 N2 82.12(14)
O5 Er1 N2 134.67(13)
O3 Er1 N2 146.98(13)
O1 Er1 N2 112.80(14)
O6 Er1 N2 71.05(14)
O2 Er1 N2 73.78(13)
O4 Er1 N1 142.56(13)
O5 Er1 N1 81.61(13)
O3 Er1 N1 143.51(13)
O1 Er1 N1 72.36(13)
O6 Er1 N1 76.73(14)
O2 Er1 N1 106.76(13)
N2 Er1 N1 64.26(13)
C19 O1 Er1 130.4(3)
C17 O2 Er1 134.0(3)
C4 O3 Er1 135.9(3)
C2 O4 Er1 130.4(4)
C27 O5 Er1 133.7(4)
C25 O6 Er1 137.5(4)
C30 N1 C34 118.6(4)
C30 N1 Er1 120.0(3)
C34 N1 Er1 121.4(3)
C39 N2 C35 117.9(4)
C39 N2 Er1 120.4(4)
C35 N2 Er1 121.2(3)
F9 C1 F8 109.9(10)
F9 C1 F7 103.2(10)
F8 C1 F7 99.5(8)
F9 C1 C2 115.2(7)
F8 C1 C2 114.1(9)
F7 C1 C2 113.4(8)
O4 C2 C3 129.4(5)
O4 C2 C1 112.5(6)
C3 C2 C1 118.0(6)
C2 C3 C4 121.7(5)
C2 C3 H3 119.2
C4 C3 H3 119.2
O3 C4 C3 123.0(5)
O3 C4 C5 116.4(5)
C3 C4 C5 120.6(5)
C10 C5 C6 117.9(6)
C10 C5 C4 118.7(5)
C6 C5 C4 123.3(6)
C5 C6 C7 119.8(7)
C5 C6 H6 120.1
C7 C6 H6 120.1
C8 C7 C6 121.3(7)
C8 C7 H7 119.3
C6 C7 H7 119.3
C7 C8 C9 119.5(7)
C7 C8 H8 120.2
C9 C8 H8 120.2
C8 C9 C10 119.7(8)
C8 C9 H9 120.2
C10 C9 H9 120.2
C5 C10 C9 121.6(7)
C5 C10 H10 119.2
C9 C10 H10 119.2
C16 C11 C12 120.9(7)
C16 C11 H11 119.5
C12 C11 H11 119.5
C13 C12 C11 120.0(8)
C13 C12 H12 120.0
C11 C12 H12 120.0
C14 C13 C12 120.5(8)
C14 C13 H13 119.7
C12 C13 H13 119.7
C13 C14 C15 119.5(8)
C13 C14 H14 120.3
C15 C14 H14 120.3
C16 C15 C14 120.9(8)
C16 C15 H15 119.5
C14 C15 H15 119.5
C11 C16 C15 118.1(6)
C11 C16 C17 119.4(6)
C15 C16 C17 122.5(6)
O2 C17 C18 122.5(5)
O2 C17 C16 116.4(5)
C18 C17 C16 121.1(5)
C19 C18 C17 123.5(5)
C19 C18 H18 118.2
C17 C18 H18 118.2
O1 C19 C18 128.1(5)
O1 C19 C20 112.9(5)
C18 C19 C20 119.0(5)
F5 C20 F4 104.2(7)
F5 C20 F6 103.5(9)
F4 C20 F6 103.3(8)
F5 C20 C19 116.2(6)
F4 C20 C19 112.9(7)
F6 C20 C19 115.2(5)
C40 C21 C22 121.1(9)
C40 C21 H21 119.5
C22 C21 H21 119.5
C23 C22 C21 120.4(9)
C23 C22 H22 119.8
C21 C22 H22 119.8
C22 C23 C24 118.4(7)
C22 C23 C25 123.4(6)
C24 C23 C25 118.2(6)
C23 C24 C41 120.0(8)
C23 C24 H24 120.0
C41 C24 H24 120.0
O6 C25 C26 121.8(5)
O6 C25 C23 116.6(5)
C26 C25 C23 121.7(5)
C27 C26 C25 123.0(5)
C27 C26 H26 118.5
C25 C26 H26 118.5
O5 C27 C26 128.7(5)
O5 C27 C28 112.5(5)
C26 C27 C28 118.7(6)
F2 C28 F3 107.7(8)
F2 C28 F1 107.3(8)
F3 C28 F1 100.5(7)
F2 C28 C27 116.2(7)
F3 C28 C27 113.0(6)
F1 C28 C27 110.9(7)
N1 C30 C31 123.5(5)
N1 C30 H30 118.3
C31 C30 H30 118.3
C32 C31 C30 117.8(5)
C32 C31 H31 121.1
C30 C31 H31 121.1
C31 C32 C33 120.0(5)
C31 C32 H32 120.0
C33 C32 H32 120.0
C32 C33 C34 119.4(5)
C32 C33 H33 120.3
C34 C33 H33 120.3
N1 C34 C33 120.6(5)
N1 C34 C35 116.3(4)
C33 C34 C35 123.0(4)
N2 C35 C36 120.9(5)
N2 C35 C34 116.5(4)
C36 C35 C34 122.5(5)
C37 C36 C35 119.9(5)
C37 C36 H36 120.1
C35 C36 H36 120.1
C38 C37 C36 119.0(5)
C38 C37 H37 120.5
C36 C37 H37 120.5
C39 C38 C37 118.5(6)
C39 C38 H38 120.7
C37 C38 H38 120.7
N2 C39 C38 123.7(6)
N2 C39 H39 118.2
C38 C39 H39 118.2
C21 C40 C41 120.8(9)
C21 C40 H40 119.6
C41 C40 H40 119.6
C40 C41 C24 119.3(9)
C40 C41 H41 120.3
C24 C41 H41 120.3

loop_
_geom_bond_atom_site_label_1
_geom_bond_atom_site_label_2
_geom_bond_distance
Er1 O4 2.278(4)
Er1 O5 2.282(4)
Er1 O3 2.301(3)
Er1 O1 2.304(4)
Er1 O6 2.312(4)
Er1 O2 2.328(3)
Er1 N2 2.513(4)
Er1 N1 2.515(4)
F1 C28 1.321(10)
F2 C28 1.248(8)
F3 C28 1.297(9)
F4 C20 1.251(8)
F5 C20 1.237(9)
F6 C20 1.266(9)
F7 C1 1.304(11)
F8 C1 1.233(11)
F9 C1 1.220(9)
O1 C19 1.258(6)
O2 C17 1.258(6)
O3 C4 1.247(6)
O4 C2 1.267(7)
O5 C27 1.261(6)
O6 C25 1.251(6)
N1 C30 1.333(6)
N1 C34 1.344(6)
N2 C39 1.336(7)
N2 C35 1.347(6)
C1 C2 1.515(9)
C2 C3 1.370(8)
C3 C4 1.420(8)
C3 H3 0.9300
C4 C5 1.497(7)
C5 C10 1.356(9)
C5 C6 1.380(8)
C6 C7 1.380(10)
C6 H6 0.9300
C7 C8 1.339(11)
C7 H7 0.9300
C8 C9 1.357(11)
C8 H8 0.9300
C9 C10 1.381(9)
C9 H9 0.9300
C10 H10 0.9300
C11 C16 1.366(9)
C11 C12 1.385(9)
C11 H11 0.9300
C12 C13 1.362(11)
C12 H12 0.9300
C13 C14 1.355(12)
C13 H13 0.9300
C14 C15 1.388(9)
C14 H14 0.9300
C15 C16 1.386(8)
C15 H15 0.9300
C16 C17 1.492(8)
C17 C18 1.406(8)
C18 C19 1.361(8)
C18 H18 0.9300
C19 C20 1.520(8)
C21 C40 1.316(14)
C21 C22 1.378(12)
C21 H21 0.9300
C22 C23 1.360(9)
C22 H22 0.9300
C23 C24 1.384(9)
C23 C25 1.504(8)
C24 C41 1.387(10)
C24 H24 0.9300
C25 C26 1.396(8)
C26 C27 1.366(8)
C26 H26 0.9300
C27 C28 1.519(9)
C30 C31 1.376(7)
C30 H30 0.9300
C31 C32 1.358(8)
C31 H31 0.9300
C32 C33 1.377(8)
C32 H32 0.9300
C33 C34 1.386(7)
C33 H33 0.9300
C34 C35 1.476(7)
C35 C36 1.380(7)
C36 C37 1.375(8)
C36 H36 0.9300
C37 C38 1.364(8)
C37 H37 0.9300
C38 C39 1.363(8)
C38 H38 0.9300
C39 H39 0.9300
C40 C41 1.363(13)
C40 H40 0.9300
C41 H41 0.9300
